data_4335219
loop_
_publ_author_name
'Wah-Leung Tong'
'Shek-Man Yiu'
'Michael C. W. Chan'

_publ_section_title
;
 Crowded Bis-(M-salphen) [M = Pt(II), Zn(II)] Coordination Architectures:
 Luminescent Properties and Ion-Selective Responses
;
_journal_name_full 'Inorganic Chemistry'
_journal_page_first 7114
_journal_page_last 7124
_journal_paper_doi 10.1021/ic400692x
_journal_volume 52
_journal_year 2013
_chemical_formula_moiety 'C34 H34 N2 O2 Pt'
_chemical_formula_sum 'C34 H34 N2 O2 Pt'
_chemical_formula_weight 697.72
_chemical_name_systematic
;
 ? 
;
_space_group_crystal_system monoclinic
_space_group_IT_number 14
_space_group_name_Hall '-P 2yn'
_space_group_name_H-M_alt 'P 1 21/n 1'
_symmetry_space_group_name_Hall '-P 2yn'
_symmetry_space_group_name_H-M 'P 1 21/n 1'
_atom_sites_solution_hydrogens geom
_atom_sites_solution_primary direct
_atom_sites_solution_secondary difmap
_audit_creation_date 2011-04-04
_audit_creation_method
;
  Olex2 1.1
  (compiled 2011.02.15 svn.r1672, GUI svn.r3494)
;
_cell_angle_alpha 90.00
_cell_angle_beta 98.492(2)
_cell_angle_gamma 90.00
_cell_formula_units_Z 4
_cell_length_a 9.9140(2)
_cell_length_b 16.1958(3)
_cell_length_c 17.5542(4)
_cell_measurement_reflns_used 14054
_cell_measurement_temperature 133(2)
_cell_measurement_theta_max 71.4404
_cell_measurement_theta_min 3.7284
_cell_volume 2787.69(10)
_computing_cell_refinement
;
CrysAlisPro, Oxford Diffraction Ltd.,
Version 1.171.34.44 (release 25-10-2010 CrysAlis171 .NET)
(compiled Oct 25 2010,18:11:34)
;
_computing_data_collection
;
CrysAlisPro, Oxford Diffraction Ltd.,
Version 1.171.34.44 (release 25-10-2010 CrysAlis171 .NET)
(compiled Oct 25 2010,18:11:34)
;
_computing_data_reduction
;
CrysAlisPro, Oxford Diffraction Ltd.,
Version 1.171.34.44 (release 25-10-2010 CrysAlis171 .NET)
(compiled Oct 25 2010,18:11:34)
;
_computing_molecular_graphics
;
O. V. Dolomanov, L. J. Bourhis, R. J. Gildea, J. A. K. Howard and H. Puschmann,
OLEX2: a complete structure solution, refinement and analysis program.
J. Appl. Cryst. (2009). 42, 339-341.
;
_computing_publication_material
;
O. V. Dolomanov, L. J. Bourhis, R. J. Gildea, J. A. K. Howard and H. Puschmann,
OLEX2: a complete structure solution, refinement and analysis program.
J. Appl. Cryst. (2009). 42, 339-341.
;
_computing_structure_refinement 'SHELXL-97 (Sheldrick, 1997)'
_computing_structure_solution 'SHELXS-97 (Sheldrick, 1990)'
_diffrn_ambient_temperature 133(2)
_diffrn_detector_area_resol_mean 16.1270
_diffrn_measured_fraction_theta_full 0.999
_diffrn_measured_fraction_theta_max 0.999
_diffrn_measurement_details
;
  1 omega   26.00   70.00   1.0000    8.0000
omega____ theta____ kappa____ phi______ frames
    -        0.0000   77.0000 -150.0000 44

  2 omega  -34.00   -9.00   1.0000    8.0000
omega____ theta____ kappa____ phi______ frames
    -        0.0000   99.0000   14.0000 25

  3 omega   -8.00   25.00   1.0000    8.0000
omega____ theta____ kappa____ phi______ frames
    -        0.0000   77.0000 -150.0000 33

  4 omega  -23.00   33.00   1.0000    8.0000
omega____ theta____ kappa____ phi______ frames
    -        0.0000  -99.0000   87.0000 56

  5 omega -111.00  -48.00   1.0000   32.0000
omega____ theta____ kappa____ phi______ frames
    -      -55.0000  125.0000  -30.0000 63

  6 omega  -84.00  -25.00   1.0000   32.0000
omega____ theta____ kappa____ phi______ frames
    -      -55.0000  125.0000   90.0000 59

  7 omega -122.00  -25.00   1.0000   32.0000
omega____ theta____ kappa____ phi______ frames
    -      -55.0000  -77.0000 -150.0000 97

  8 omega  -17.00   69.00   1.0000   32.0000
omega____ theta____ kappa____ phi______ frames
    -       55.0000  -37.0000 -150.0000 86

  9 omega   85.00  126.00   1.0000   32.0000
omega____ theta____ kappa____ phi______ frames
    -       55.0000   99.0000  -87.0000 41

 10 omega   77.00  125.00   1.0000   32.0000
omega____ theta____ kappa____ phi______ frames
    -       55.0000  125.0000 -150.0000 48

 11 omega   33.00   71.00   1.0000   32.0000
omega____ theta____ kappa____ phi______ frames
    -       55.0000  -37.0000 -120.0000 38

 12 omega  -16.00   60.00   1.0000   32.0000
omega____ theta____ kappa____ phi______ frames
    -       55.0000  -37.0000  -30.0000 76

 13 omega   45.00   72.00   1.0000   64.0000
omega____ theta____ kappa____ phi______ frames
    -      110.0000  -25.0000   30.0000 27

 14 omega   37.00   64.00   1.0000   64.0000
omega____ theta____ kappa____ phi______ frames
    -      110.0000  -25.0000  120.0000 27

 15 omega   85.00  112.00   1.0000   64.0000
omega____ theta____ kappa____ phi______ frames
    -      110.0000  -88.0000  -87.0000 27

 16 omega   38.00   70.00   1.0000   64.0000
omega____ theta____ kappa____ phi______ frames
    -      110.0000  -25.0000  -90.0000 32

 17 omega   40.00   72.00   1.0000   64.0000
omega____ theta____ kappa____ phi______ frames
    -      110.0000  -25.0000  -30.0000 32

 18 omega   41.00   68.00   1.0000   64.0000
omega____ theta____ kappa____ phi______ frames
    -      110.0000  -88.0000  -87.0000 27

 19 omega   45.00  122.00   1.0000   64.0000
omega____ theta____ kappa____ phi______ frames
    -      110.0000  -88.0000 -129.0000 77

 20 omega   42.00   70.00   1.0000   64.0000
omega____ theta____ kappa____ phi______ frames
    -      110.0000  -25.0000   60.0000 28

 21 omega   37.00   72.00   1.0000   64.0000
omega____ theta____ kappa____ phi______ frames
    -      110.0000  -25.0000 -180.0000 35

 22 omega   84.00  178.00   1.0000   64.0000
omega____ theta____ kappa____ phi______ frames
    -      110.0000    0.0000  120.0000 94

 23 omega   40.00   71.00   1.0000   64.0000
omega____ theta____ kappa____ phi______ frames
    -      110.0000  -25.0000  150.0000 31

 24 omega   40.00   74.00   1.0000   64.0000
omega____ theta____ kappa____ phi______ frames
    -      110.0000    0.0000  120.0000 34

 25 omega   37.00   69.00   1.0000   64.0000
omega____ theta____ kappa____ phi______ frames
    -      110.0000  -25.0000    0.0000 32

 26 omega   74.00  101.00   1.0000   64.0000
omega____ theta____ kappa____ phi______ frames
    -      110.0000  -88.0000  142.0000 27

 27 omega   51.00   78.00   1.0000   64.0000
omega____ theta____ kappa____ phi______ frames
    -      110.0000  -50.0000 -120.0000 27

 28 omega   41.00   83.00   1.0000   64.0000
omega____ theta____ kappa____ phi______ frames
    -      110.0000  -50.0000  -90.0000 42

 29 omega   45.00   79.00   1.0000   64.0000
omega____ theta____ kappa____ phi______ frames
    -      110.0000  -50.0000   30.0000 34

 30 omega   84.00  111.00   1.0000   64.0000
omega____ theta____ kappa____ phi______ frames
    -      110.0000  -88.0000  164.0000 27

 31 omega  122.00  178.00   1.0000   64.0000
omega____ theta____ kappa____ phi______ frames
    -      110.0000   50.0000  150.0000 56

 32 omega   46.00   75.00   1.0000   64.0000
omega____ theta____ kappa____ phi______ frames
    -      110.0000  -50.0000  150.0000 29

 33 omega   40.00   70.00   1.0000   64.0000
omega____ theta____ kappa____ phi______ frames
    -      110.0000  -25.0000 -150.0000 30

 34 omega   39.00   64.00   1.0000   64.0000
omega____ theta____ kappa____ phi______ frames
    -      110.0000  -25.0000   90.0000 25
;
_diffrn_measurement_device_type 'Xcalibur, Sapphire3, Gemini ultra'
_diffrn_measurement_method '\w scans'
_diffrn_orient_matrix_UB_11 -0.0880896000
_diffrn_orient_matrix_UB_12 0.0406533000
_diffrn_orient_matrix_UB_13 0.0549339000
_diffrn_orient_matrix_UB_21 -0.0999220000
_diffrn_orient_matrix_UB_22 0.0311402000
_diffrn_orient_matrix_UB_23 -0.0697606000
_diffrn_orient_matrix_UB_31 -0.0831723000
_diffrn_orient_matrix_UB_32 -0.0801108000
_diffrn_orient_matrix_UB_33 0.0007928000
_diffrn_radiation_monochromator mirror
_diffrn_radiation_type 'Cu K\a'
_diffrn_radiation_wavelength 1.5418
_diffrn_reflns_av_R_equivalents 0.0177
_diffrn_reflns_av_unetI/netI 0.0146
_diffrn_reflns_limit_h_max 11
_diffrn_reflns_limit_h_min -11
_diffrn_reflns_limit_k_max 14
_diffrn_reflns_limit_k_min -19
_diffrn_reflns_limit_l_max 20
_diffrn_reflns_limit_l_min -20
_diffrn_reflns_number 16349
_diffrn_reflns_theta_full 67.00
_diffrn_reflns_theta_max 67.00
_diffrn_reflns_theta_min 3.73
_diffrn_source 'Enhance Ultra (Cu) x-ray Source'
_exptl_absorpt_coefficient_mu 9.676
_exptl_absorpt_correction_T_max 1.00000
_exptl_absorpt_correction_T_min 0.42132
_exptl_absorpt_correction_type multi-scan
_exptl_absorpt_process_details
;
CrysAlisPro, Oxford Diffraction Ltd.,
Version 1.171.34.44 (release 25-10-2010 CrysAlis171 .NET)
(compiled Oct 25 2010,18:11:34)
empirical absorption correction using spherical harmonics,
 implemented in SCALE3 ABSPACK scaling algorithm.
;
_exptl_crystal_colour red
_exptl_crystal_colour_primary red
_exptl_crystal_density_diffrn 1.662
_exptl_crystal_description irregular
_exptl_crystal_F_000 1384
_exptl_crystal_size_max 0.28
_exptl_crystal_size_mid 0.07
_exptl_crystal_size_min 0.06
_refine_diff_density_max 0.763
_refine_diff_density_min -0.511
_refine_diff_density_rms 0.063
_refine_ls_extinction_method none
_refine_ls_goodness_of_fit_ref 1.082
_refine_ls_hydrogen_treatment constr
_refine_ls_matrix_type full
_refine_ls_number_parameters 417
_refine_ls_number_reflns 4971
_refine_ls_number_restraints 111
_refine_ls_restrained_S_all 1.090
_refine_ls_R_factor_all 0.0218
_refine_ls_R_factor_gt 0.0196
_refine_ls_shift/su_max 0.003
_refine_ls_shift/su_mean 0.000
_refine_ls_structure_factor_coef Fsqd
_refine_ls_weighting_details 'calc w=1/[\s^2^(Fo^2^)+(0.0243P)^2^+2.3779P] where P=(Fo^2^+2Fc^2^)/3'
_refine_ls_weighting_scheme calc
_refine_ls_wR_factor_gt 0.0491
_refine_ls_wR_factor_ref 0.0502
_reflns_number_gt 4672
_reflns_number_total 4971
_reflns_threshold_expression >2sigma(I)
_cod_data_source_file ic400692x_si_002_3.cif
_cod_data_source_block 033011a_daiwah_Complex-8
_cod_database_code 4335219
_chemical_oxdiff_formula 'C11 H10 S O2'
_reflns_odcompleteness_completeness 99.83
_reflns_odcompleteness_iscentric 1
_reflns_odcompleteness_theta 68.13

loop_
_space_group_symop_id
_space_group_symop_operation_xyz
1 'x, y, z'
2 '-x+1/2, y+1/2, -z+1/2'
3 '-x, -y, -z'
4 'x-1/2, -y-1/2, z-1/2'

loop_
_atom_site_label
_atom_site_type_symbol
_atom_site_fract_x
_atom_site_fract_y
_atom_site_fract_z
_atom_site_U_iso_or_equiv
_atom_site_adp_type
_atom_site_occupancy
_atom_site_symmetry_multiplicity
_atom_site_calc_flag
_atom_site_refinement_flags
_atom_site_disorder_assembly
_atom_site_disorder_group
Pt1 Pt 0.777299(12) 0.562510(7) 0.968330(6) 0.03612(5) Uani 1 1 d . . .
O1 O 0.6200(2) 0.54838(12) 0.88395(11) 0.0395(5) Uani 1 1 d . . .
O2 O 0.8185(2) 0.66521(13) 0.91419(11) 0.0418(5) Uani 1 1 d . . .
N1 N 0.7407(2) 0.46271(16) 1.02494(12) 0.0386(6) Uani 1 1 d . . .
N2 N 0.9296(3) 0.57511(15) 1.05178(13) 0.0385(6) Uani 1 1 d . . .
C1 C 0.5380(3) 0.48491(18) 0.88020(15) 0.0370(6) Uani 1 1 d . . .
C2 C 0.4296(3) 0.48223(19) 0.81827(16) 0.0401(6) Uani 1 1 d . . .
H2 H 0.4193 0.5266 0.7825 0.048 Uiso 1 1 calc R . .
C3 C 0.3386(3) 0.41785(19) 0.80784(16) 0.0404(7) Uani 1 1 d . . .
H3 H 0.2676 0.4192 0.7652 0.049 Uiso 1 1 calc R . .
C4 C 0.3472(3) 0.34959(18) 0.85852(16) 0.0397(6) Uani 1 1 d . . .
C5 C 0.4511(3) 0.35299(18) 0.92049(16) 0.0402(7) Uani 1 1 d . . .
H5 H 0.4584 0.3089 0.9565 0.048 Uiso 1 1 calc R . .
C6 C 0.5462(3) 0.41739(18) 0.93351(16) 0.0375(6) Uani 1 1 d . . .
C7 C 0.6429(3) 0.41070(19) 1.00223(16) 0.0398(7) Uani 1 1 d . . .
H7 H 0.6350 0.3641 1.0342 0.048 Uiso 1 1 calc R . .
C8 C 0.8312(3) 0.45335(19) 1.09595(16) 0.0414(7) Uani 1 1 d . . .
C9 C 0.8213(4) 0.3911(2) 1.14958(17) 0.0475(7) Uani 1 1 d . . .
H9 H 0.7554 0.3485 1.1391 0.057 Uiso 1 1 calc R . .
C10 C 0.9099(4) 0.3927(2) 1.21871(19) 0.0589(9) Uani 1 1 d . . .
H10 H 0.9043 0.3507 1.2559 0.071 Uiso 1 1 calc R . .
C11 C 1.0053(4) 0.4542(3) 1.2338(2) 0.0652(10) Uani 1 1 d . . .
H11 H 1.0640 0.4548 1.2818 0.078 Uiso 1 1 calc R . .
C12 C 1.0173(4) 0.5153(3) 1.18030(19) 0.0570(9) Uani 1 1 d . . .
H12 H 1.0842 0.5573 1.1910 0.068 Uiso 1 1 calc R . .
C13 C 0.9304(3) 0.5145(2) 1.11071(16) 0.0430(7) Uani 1 1 d . . .
C14 C 1.0236(3) 0.63150(19) 1.05317(15) 0.0392(6) Uani 1 1 d . . .
H14 H 1.0973 0.6286 1.0943 0.047 Uiso 1 1 calc R . .
C15 C 1.0272(3) 0.69674(19) 0.99975(15) 0.0394(6) Uani 1 1 d . . .
C16 C 1.1396(3) 0.75144(19) 1.01593(16) 0.0419(7) Uani 1 1 d . . .
H16 H 1.2080 0.7392 1.0582 0.050 Uiso 1 1 calc R . .
C17 C 1.1543(3) 0.8205(2) 0.97394(17) 0.0445(7) Uani 1 1 d . A .
C18 C 1.0476(3) 0.8365(2) 0.91195(18) 0.0505(8) Uani 1 1 d . A .
H18 H 1.0551 0.8844 0.8817 0.061 Uiso 1 1 calc R . .
C19 C 0.9347(3) 0.7873(2) 0.89293(17) 0.0478(8) Uani 1 1 d . . .
C20 C 0.9231(3) 0.7127(2) 0.93534(15) 0.0399(7) Uani 1 1 d . A .
C21 C 0.2478(3) 0.28105(18) 0.84815(17) 0.0424(7) Uani 1 1 d . . .
C22 C 0.1710(4) 0.2642(2) 0.7766(2) 0.0567(9) Uani 1 1 d . . .
H22 H 0.1845 0.2966 0.7333 0.068 Uiso 1 1 calc R . .
C23 C 0.0756(4) 0.2012(2) 0.7675(2) 0.0653(10) Uani 1 1 d . . .
H23 H 0.0237 0.1916 0.7184 0.078 Uiso 1 1 calc R . .
C24 C 0.0551(4) 0.1524(2) 0.8292(2) 0.0554(8) Uani 1 1 d . . .
H24 H -0.0099 0.1089 0.8228 0.066 Uiso 1 1 calc R . .
C25 C 0.1305(4) 0.1676(2) 0.8998(2) 0.0534(8) Uani 1 1 d . . .
H25 H 0.1176 0.1343 0.9427 0.064 Uiso 1 1 calc R . .
C26 C 0.2245(3) 0.2307(2) 0.90915(18) 0.0471(7) Uani 1 1 d . . .
H26 H 0.2750 0.2401 0.9587 0.057 Uiso 1 1 calc R . .
C27 C 0.8173(16) 0.8007(7) 0.8217(8) 0.039(2) Uani 0.50 1 d PU A 1
C27A C 0.8204(18) 0.8247(7) 0.8357(8) 0.040(3) Uani 0.50 1 d PU A 2
C28 C 0.686(3) 0.8139(18) 0.8557(15) 0.042(3) Uani 0.50 1 d PU A 1
H28A H 0.6593 0.7621 0.8782 0.063 Uiso 0.50 1 calc PR A 1
H28B H 0.6132 0.8316 0.8149 0.063 Uiso 0.50 1 calc PR A 1
H28C H 0.7006 0.8565 0.8957 0.063 Uiso 0.50 1 calc PR A 1
C28A C 0.684(3) 0.8281(18) 0.8698(15) 0.041(3) Uani 0.50 1 d PU A 2
H28D H 0.6581 0.7721 0.8833 0.062 Uiso 0.50 1 calc PR A 2
H28E H 0.6121 0.8514 0.8315 0.062 Uiso 0.50 1 calc PR A 2
H28F H 0.6958 0.8628 0.9161 0.062 Uiso 0.50 1 calc PR A 2
C29 C 0.7982(17) 0.7330(7) 0.7600(8) 0.051(2) Uani 0.50 1 d PU A 1
H29A H 0.8829 0.7263 0.7381 0.076 Uiso 0.50 1 calc PR A 1
H29B H 0.7243 0.7487 0.7191 0.076 Uiso 0.50 1 calc PR A 1
H29C H 0.7752 0.6809 0.7833 0.076 Uiso 0.50 1 calc PR A 1
C29A C 0.8068(17) 0.7668(7) 0.7670(9) 0.053(2) Uani 0.50 1 d PU A 2
H29D H 0.8904 0.7688 0.7434 0.079 Uiso 0.50 1 calc PR A 2
H29E H 0.7291 0.7838 0.7291 0.079 Uiso 0.50 1 calc PR A 2
H29F H 0.7922 0.7103 0.7841 0.079 Uiso 0.50 1 calc PR A 2
C30 C 0.8528(14) 0.8803(7) 0.7826(7) 0.067(3) Uani 0.50 1 d PU A 1
H30A H 0.8660 0.9249 0.8207 0.100 Uiso 0.50 1 calc PR A 1
H30B H 0.7783 0.8948 0.7417 0.100 Uiso 0.50 1 calc PR A 1
H30C H 0.9369 0.8722 0.7604 0.100 Uiso 0.50 1 calc PR A 1
C30A C 0.8439(14) 0.9127(6) 0.8070(6) 0.053(2) Uani 0.50 1 d PU A 2
H30D H 0.8511 0.9513 0.8504 0.080 Uiso 0.50 1 calc PR A 2
H30E H 0.7672 0.9287 0.7681 0.080 Uiso 0.50 1 calc PR A 2
H30F H 0.9285 0.9141 0.7844 0.080 Uiso 0.50 1 calc PR A 2
C31 C 1.2714(3) 0.8821(2) 0.99237(19) 0.0502(7) Uani 1 1 d DU . .
C32 C 1.2191(13) 0.9603(6) 1.0335(7) 0.087(3) Uani 0.50 1 d PDU B 1
H32A H 1.1385 0.9831 1.0014 0.131 Uiso 0.50 1 calc PR B 1
H32B H 1.2912 1.0022 1.0410 0.131 Uiso 0.50 1 calc PR B 1
H32C H 1.1954 0.9440 1.0836 0.131 Uiso 0.50 1 calc PR B 1
C32A C 1.2143(11) 0.9670(5) 0.9885(6) 0.067(2) Uani 0.50 1 d PDU B 2
H32D H 1.1767 0.9802 0.9351 0.101 Uiso 0.50 1 calc PR B 2
H32E H 1.2867 1.0065 1.0071 0.101 Uiso 0.50 1 calc PR B 2
H32F H 1.1419 0.9705 1.0208 0.101 Uiso 0.50 1 calc PR B 2
C33 C 1.3295(14) 0.9197(9) 0.9228(5) 0.115(4) Uani 0.50 1 d PDU B 1
H33A H 1.3524 0.8753 0.8891 0.172 Uiso 0.50 1 calc PR B 1
H33B H 1.4117 0.9517 0.9414 0.172 Uiso 0.50 1 calc PR B 1
H33C H 1.2610 0.9560 0.8940 0.172 Uiso 0.50 1 calc PR B 1
C33A C 1.3648(8) 0.8661(5) 0.9314(5) 0.0553(17) Uani 0.50 1 d PDU B 2
H33D H 1.3932 0.8081 0.9336 0.083 Uiso 0.50 1 calc PR B 2
H33E H 1.4455 0.9016 0.9416 0.083 Uiso 0.50 1 calc PR B 2
H33F H 1.3153 0.8784 0.8801 0.083 Uiso 0.50 1 calc PR B 2
C34 C 1.3658(5) 0.8591(3) 1.0655(3) 0.0898(15) Uani 1 1 d U B .
H34A H 1.3158 0.8621 1.1095 0.135 Uiso 1 1 calc R . .
H34B H 1.4430 0.8975 1.0733 0.135 Uiso 1 1 calc R . .
H34C H 1.3997 0.8027 1.0608 0.135 Uiso 1 1 calc R . .

loop_
_atom_site_aniso_label
_atom_site_aniso_U_11
_atom_site_aniso_U_22
_atom_site_aniso_U_33
_atom_site_aniso_U_23
_atom_site_aniso_U_13
_atom_site_aniso_U_12
Pt1 0.04033(8) 0.04468(8) 0.02262(7) 0.00172(4) 0.00217(5) 0.01583(5)
O1 0.0442(11) 0.0464(11) 0.0262(9) 0.0043(8) -0.0006(8) 0.0117(9)
O2 0.0427(11) 0.0529(12) 0.0280(9) 0.0074(9) -0.0009(8) 0.0109(9)
N1 0.0446(14) 0.0454(13) 0.0246(11) 0.0008(10) 0.0015(10) 0.0205(11)
N2 0.0406(13) 0.0500(14) 0.0241(11) 0.0010(10) 0.0016(10) 0.0178(11)
C1 0.0432(15) 0.0408(15) 0.0278(13) -0.0018(11) 0.0075(11) 0.0154(13)
C2 0.0480(17) 0.0443(16) 0.0279(13) 0.0034(12) 0.0054(12) 0.0148(13)
C3 0.0434(16) 0.0484(17) 0.0290(14) -0.0004(12) 0.0038(12) 0.0141(13)
C4 0.0470(16) 0.0409(15) 0.0320(14) -0.0014(12) 0.0089(12) 0.0154(13)
C5 0.0522(17) 0.0388(15) 0.0302(14) 0.0034(12) 0.0075(12) 0.0175(13)
C6 0.0438(16) 0.0390(15) 0.0297(13) 0.0018(11) 0.0057(12) 0.0175(12)
C7 0.0503(17) 0.0411(15) 0.0277(13) 0.0010(12) 0.0054(12) 0.0193(14)
C8 0.0478(17) 0.0515(17) 0.0241(13) -0.0001(12) 0.0027(12) 0.0221(14)
C9 0.0583(19) 0.0493(18) 0.0336(15) 0.0058(13) 0.0022(13) 0.0169(15)
C10 0.068(2) 0.068(2) 0.0370(17) 0.0160(16) -0.0041(15) 0.0150(19)
C11 0.066(2) 0.085(3) 0.0378(18) 0.0196(18) -0.0134(16) 0.006(2)
C12 0.056(2) 0.075(2) 0.0362(16) 0.0094(16) -0.0064(14) 0.0047(18)
C13 0.0484(17) 0.0527(18) 0.0272(13) 0.0044(13) 0.0036(12) 0.0168(14)
C14 0.0404(15) 0.0507(17) 0.0250(13) -0.0030(12) -0.0005(11) 0.0174(13)
C15 0.0402(15) 0.0501(17) 0.0274(13) -0.0017(12) 0.0033(11) 0.0168(13)
C16 0.0428(16) 0.0509(17) 0.0303(14) -0.0042(12) 0.0000(12) 0.0169(14)
C17 0.0406(16) 0.0580(19) 0.0348(15) -0.0009(14) 0.0049(12) 0.0124(14)
C18 0.0385(16) 0.071(2) 0.0419(16) 0.0194(16) 0.0067(13) 0.0098(15)
C19 0.0334(15) 0.073(2) 0.0368(15) 0.0177(15) 0.0049(12) 0.0091(14)
C20 0.0377(15) 0.0553(18) 0.0270(13) 0.0028(12) 0.0054(11) 0.0136(13)
C21 0.0487(17) 0.0389(15) 0.0399(15) -0.0029(12) 0.0079(13) 0.0167(13)
C22 0.073(2) 0.0505(19) 0.0430(18) 0.0053(15) -0.0043(16) 0.0016(17)
C23 0.074(3) 0.056(2) 0.059(2) -0.0025(18) -0.0117(18) 0.0008(19)
C24 0.062(2) 0.0415(17) 0.063(2) -0.0059(16) 0.0108(17) 0.0061(15)
C25 0.072(2) 0.0420(17) 0.0497(19) -0.0006(14) 0.0193(17) 0.0113(16)
C26 0.060(2) 0.0460(17) 0.0364(15) -0.0029(13) 0.0101(14) 0.0136(15)
C27 0.029(3) 0.048(6) 0.037(5) 0.013(4) -0.002(4) -0.001(4)
C27A 0.039(4) 0.046(5) 0.034(5) 0.005(4) -0.003(3) -0.001(5)
C28 0.038(5) 0.041(8) 0.046(9) 0.006(5) 0.002(5) 0.005(4)
C28A 0.033(4) 0.046(9) 0.042(8) 0.005(5) -0.003(4) 0.000(5)
C29 0.045(4) 0.080(6) 0.026(4) 0.002(5) 0.000(3) 0.005(6)
C29A 0.048(5) 0.071(6) 0.035(5) 0.000(5) -0.004(4) 0.006(6)
C30 0.043(4) 0.076(6) 0.076(8) 0.043(5) -0.008(5) -0.009(6)
C30A 0.042(4) 0.060(5) 0.054(6) 0.027(4) -0.005(4) -0.002(5)
C31 0.0480(18) 0.0593(19) 0.0422(16) 0.0000(15) 0.0028(13) 0.0067(15)
C32 0.084(7) 0.058(5) 0.125(9) -0.011(5) 0.030(7) -0.001(4)
C32A 0.070(5) 0.045(4) 0.083(6) 0.004(4) 0.001(5) 0.001(3)
C33 0.105(9) 0.188(12) 0.053(4) -0.016(5) 0.017(4) -0.084(8)
C33A 0.043(4) 0.056(4) 0.068(4) -0.003(4) 0.011(3) -0.018(3)
C34 0.108(4) 0.064(2) 0.081(3) -0.001(2) -0.041(3) -0.008(2)

loop_
_atom_type_symbol
_atom_type_description
_atom_type_scat_dispersion_real
_atom_type_scat_dispersion_imag
_atom_type_scat_source
C C 0.0181 0.0091 'International Tables Vol C Tables 4.2.6.8 and 6.1.1.4'
H H 0.0000 0.0000 'International Tables Vol C Tables 4.2.6.8 and 6.1.1.4'
N N 0.0311 0.0180 'International Tables Vol C Tables 4.2.6.8 and 6.1.1.4'
O O 0.0492 0.0322 'International Tables Vol C Tables 4.2.6.8 and 6.1.1.4'
Pt Pt -4.5932 6.9264 'International Tables Vol C Tables 4.2.6.8 and 6.1.1.4'

loop_
_geom_angle_atom_site_label_1
_geom_angle_atom_site_label_2
_geom_angle_atom_site_label_3
_geom_angle
O2 Pt1 O1 86.24(8)
N1 Pt1 O1 95.67(9)
N1 Pt1 O2 177.99(9)
N2 Pt1 O1 179.10(9)
N2 Pt1 O2 94.61(10)
N2 Pt1 N1 83.47(10)
C1 O1 Pt1 122.62(17)
C20 O2 Pt1 124.75(17)
C7 N1 Pt1 124.32(19)
C7 N1 C8 122.7(3)
C8 N1 Pt1 112.9(2)
C13 N2 Pt1 113.2(2)
C14 N2 Pt1 123.99(19)
C14 N2 C13 122.8(2)
O1 C1 C2 117.4(3)
O1 C1 C6 126.3(3)
C2 C1 C6 116.3(3)
C1 C2 H2 118.8
C3 C2 C1 122.4(3)
C3 C2 H2 118.8
C2 C3 H3 118.9
C2 C3 C4 122.2(3)
C4 C3 H3 118.9
C3 C4 C21 122.2(3)
C5 C4 C3 115.6(3)
C5 C4 C21 122.1(3)
C4 C5 H5 117.9
C4 C5 C6 124.2(3)
C6 C5 H5 117.9
C5 C6 C1 119.3(3)
C5 C6 C7 115.6(3)
C7 C6 C1 125.1(3)
N1 C7 C6 125.8(3)
N1 C7 H7 117.1
C6 C7 H7 117.1
C9 C8 N1 124.6(3)
C9 C8 C13 120.5(3)
C13 C8 N1 114.9(3)
C8 C9 H9 120.7
C10 C9 C8 118.7(3)
C10 C9 H9 120.7
C9 C10 H10 119.7
C11 C10 C9 120.7(3)
C11 C10 H10 119.7
C10 C11 H11 119.5
C10 C11 C12 121.0(3)
C12 C11 H11 119.5
C11 C12 H12 120.4
C11 C12 C13 119.2(4)
C13 C12 H12 120.4
C8 C13 N2 115.2(3)
C12 C13 N2 124.7(3)
C12 C13 C8 120.0(3)
N2 C14 H14 116.6
N2 C14 C15 126.8(3)
C15 C14 H14 116.6
C14 C15 C16 115.4(3)
C14 C15 C20 124.7(3)
C16 C15 C20 119.8(3)
C15 C16 H16 118.3
C17 C16 C15 123.3(3)
C17 C16 H16 118.3
C16 C17 C18 115.9(3)
C16 C17 C31 124.2(3)
C18 C17 C31 119.9(3)
C17 C18 H18 117.7
C19 C18 C17 124.5(3)
C19 C18 H18 117.7
C18 C19 C20 119.2(3)
C18 C19 C27 125.9(5)
C18 C19 C27A 115.4(6)
C20 C19 C27 114.7(5)
C20 C19 C27A 124.7(6)
C27A C19 C27 16.8(6)
O2 C20 C15 124.6(3)
O2 C20 C19 118.2(2)
C19 C20 C15 117.2(3)
C22 C21 C4 121.5(3)
C26 C21 C4 121.9(3)
C26 C21 C22 116.5(3)
C21 C22 H22 119.3
C23 C22 C21 121.4(3)
C23 C22 H22 119.3
C22 C23 H23 119.7
C24 C23 C22 120.6(3)
C24 C23 H23 119.7
C23 C24 H24 120.6
C25 C24 C23 118.8(3)
C25 C24 H24 120.6
C24 C25 H25 119.7
C24 C25 C26 120.6(3)
C26 C25 H25 119.7
C21 C26 H26 119.0
C25 C26 C21 122.0(3)
C25 C26 H26 119.0
C28 C27 C19 106.3(14)
C28 C27 C29 110.7(12)
C28 C27 C30 108.9(16)
C29 C27 C19 117.2(11)
C30 C27 C19 106.1(10)
C30 C27 C29 107.3(9)
C19 C27A C28A 111.3(15)
C19 C27A C30A 116.7(11)
C29A C27A C19 104.4(11)
C29A C27A C28A 110.3(12)
C29A C27A C30A 108.2(9)
C30A C27A C28A 106.0(15)
C27A C28A H28D 109.5
C27A C28A H28E 109.5
C27A C28A H28F 109.5
H28D C28A H28E 109.5
H28D C28A H28F 109.5
H28E C28A H28F 109.5
C27A C29A H29D 109.5
C27A C29A H29E 109.5
C27A C29A H29F 109.5
H29D C29A H29E 109.5
H29D C29A H29F 109.5
H29E C29A H29F 109.5
C27A C30A H30D 109.5
C27A C30A H30E 109.5
C27A C30A H30F 109.5
H30D C30A H30E 109.5
H30D C30A H30F 109.5
H30E C30A H30F 109.5
C17 C31 C32 109.2(5)
C17 C31 C33 116.7(5)
C17 C31 C33A 105.0(4)
C32A C31 C17 108.8(5)
C32A C31 C32 29.7(5)
C32A C31 C33 77.5(8)
C32A C31 C33A 112.9(6)
C32A C31 C34 116.7(5)
C33 C31 C32 103.3(8)
C33A C31 C32 136.4(6)
C33A C31 C33 35.5(6)
C34 C31 C17 111.9(3)
C34 C31 C32 90.8(5)
C34 C31 C33 120.5(6)
C34 C31 C33A 100.8(5)
C31 C32 H32A 109.5
C31 C32 H32B 109.5
C31 C32 H32C 109.5
C31 C32A H32D 109.5
C31 C32A H32E 109.5
C31 C32A H32F 109.5
H32D C32A H32E 109.5
H32D C32A H32F 109.5
H32E C32A H32F 109.5
C31 C33 H33A 109.5
C31 C33 H33B 109.5
C31 C33 H33C 109.5
C31 C33A H33D 109.5
C31 C33A H33E 109.5
C31 C33A H33F 109.5
H33D C33A H33E 109.5
H33D C33A H33F 109.5
H33E C33A H33F 109.5
C31 C34 H34A 109.5
C31 C34 H34B 109.5
C31 C34 H34C 109.5
H34A C34 H34B 109.5
H34A C34 H34C 109.5
H34B C34 H34C 109.5

loop_
_geom_bond_atom_site_label_1
_geom_bond_atom_site_label_2
_geom_bond_distance
Pt1 O1 1.999(2)
Pt1 O2 1.988(2)
Pt1 N1 1.959(3)
Pt1 N2 1.953(2)
O1 C1 1.307(4)
O2 C20 1.301(4)
N1 C7 1.302(4)
N1 C8 1.432(3)
N2 C13 1.425(4)
N2 C14 1.302(4)
C1 C2 1.412(4)
C1 C6 1.434(4)
C2 H2 0.9500
C2 C3 1.373(5)
C3 H3 0.9500
C3 C4 1.414(4)
C4 C5 1.384(4)
C4 C21 1.478(5)
C5 H5 0.9500
C5 C6 1.402(4)
C6 C7 1.430(4)
C7 H7 0.9500
C8 C9 1.392(4)
C8 C13 1.393(5)
C9 H9 0.9500
C9 C10 1.389(4)
C10 H10 0.9500
C10 C11 1.373(6)
C11 H11 0.9500
C11 C12 1.381(5)
C12 H12 0.9500
C12 C13 1.387(4)
C14 H14 0.9500
C14 C15 1.417(4)
C15 C16 1.419(4)
C15 C20 1.437(4)
C16 H16 0.9500
C16 C17 1.360(5)
C17 C18 1.425(4)
C17 C31 1.528(5)
C18 H18 0.9500
C18 C19 1.375(5)
C19 C20 1.432(4)
C19 C27 1.592(15)
C19 C27A 1.524(16)
C21 C22 1.396(4)
C21 C26 1.393(4)
C22 H22 0.9500
C22 C23 1.384(5)
C23 H23 0.9500
C23 C24 1.380(5)
C24 H24 0.9500
C24 C25 1.372(5)
C25 H25 0.9500
C25 C26 1.376(5)
C26 H26 0.9500
C27 C28 1.53(2)
C27 C29 1.533(12)
C27 C30 1.526(13)
C27A C28A 1.56(2)
C27A C29A 1.518(11)
C27A C30A 1.541(13)
C28 H28A 0.9800
C28 H28B 0.9800
C28 H28C 0.9800
C28A H28D 0.9800
C28A H28E 0.9800
C28A H28F 0.9800
C29 H29A 0.9800
C29 H29B 0.9800
C29 H29C 0.9800
C29A H29D 0.9800
C29A H29E 0.9800
C29A H29F 0.9800
C30 H30A 0.9800
C30 H30B 0.9800
C30 H30C 0.9800
C30A H30D 0.9800
C30A H30E 0.9800
C30A H30F 0.9800
C31 C32 1.582(8)
C31 C32A 1.484(7)
C31 C33 1.549(8)
C31 C33A 1.538(7)
C31 C34 1.520(5)
C32 H32A 0.9800
C32 H32B 0.9800
C32 H32C 0.9800
C32A H32D 0.9800
C32A H32E 0.9800
C32A H32F 0.9800
C33 H33A 0.9800
C33 H33B 0.9800
C33 H33C 0.9800
C33A H33D 0.9800
C33A H33E 0.9800
C33A H33F 0.9800
C34 H34A 0.9800
C34 H34B 0.9800
C34 H34C 0.9800
